data_2239693
loop_
_publ_author_name
'Atio\(glu, Zeliha'
'Akkurt, Mehmet'
'Jarrahpour, Aliasghar'
'Heiran, Roghayeh'
'\"Ozdemir, Nam\?ik'

_publ_section_title
;
 1-(Morpholin-4-yl)-4-(2-nitrophenyl)spiro[azetidine-3,9'-xanthen]-2-one
;
_journal_coeditor_code SJ5411
_journal_issue 7
_journal_name_full 'Acta Crystallographica Section E'
_journal_page_first o772
_journal_page_last o773
_journal_paper_doi 10.1107/S1600536814013464
_journal_volume 70
_journal_year 2014
_chemical_formula_iupac 'C25 H21 N3 O5'
_chemical_formula_moiety 'C25 H21 N3 O5'
_chemical_formula_sum 'C25 H21 N3 O5'
_chemical_formula_weight 443.45
_chemical_name_systematic
;
1-(Morpholin-4-yl)-4-(2-nitrophenyl)spiro[azetidine-3,9'-xanthen]-2-one
;
_space_group_IT_number 14
_symmetry_cell_setting monoclinic
_symmetry_space_group_name_Hall '-P 2ybc'
_symmetry_space_group_name_H-M 'P 1 21/c 1'
_atom_sites_solution_hydrogens geom
_cell_angle_alpha 90
_cell_angle_beta 95.443(4)
_cell_angle_gamma 90
_cell_formula_units_Z 4
_cell_length_a 9.4272(5)
_cell_length_b 18.8525(8)
_cell_length_c 12.4345(6)
_cell_measurement_reflns_used 14473
_cell_measurement_temperature 296(2)
_cell_measurement_theta_max 28.43
_cell_measurement_theta_min 1.64
_cell_volume 2199.97(18)
_computing_cell_refinement 'X-AREA (Stoe & Cie, 2002)'
_computing_data_collection 'X-AREA (Stoe & Cie, 2002)'
_computing_data_reduction 'X-RED32 (Stoe & Cie, 2002)'
_computing_molecular_graphics 'ORTEP-3 for Windows (Farrugia, 2012)'
_computing_publication_material 'WinGX (Farrugia, 2012)'
_computing_structure_refinement 'SHELXL2013 (Sheldrick, 2008)'
_computing_structure_solution 'SHELXS2013 (Sheldrick, 2008)'
_diffrn_ambient_temperature 296(2)
_diffrn_detector_area_resol_mean 6.67
_diffrn_measured_fraction_theta_full 0.989
_diffrn_measured_fraction_theta_max 0.910
_diffrn_measurement_device '2-circle goniometer'
_diffrn_measurement_device_type 'Stoe IPDS 2'
_diffrn_measurement_method '\w scans'
_diffrn_radiation_monochromator 'plane graphite'
_diffrn_radiation_type 'Mo K\a'
_diffrn_radiation_wavelength 0.71073
_diffrn_reflns_av_R_equivalents 0.1954
_diffrn_reflns_av_sigmaI/netI 0.1158
_diffrn_reflns_limit_h_max 8
_diffrn_reflns_limit_h_min -12
_diffrn_reflns_limit_k_max 24
_diffrn_reflns_limit_k_min -24
_diffrn_reflns_limit_l_max 16
_diffrn_reflns_limit_l_min -16
_diffrn_reflns_number 13801
_diffrn_reflns_reduction_process
;
;
_diffrn_reflns_theta_full 25.24
_diffrn_reflns_theta_max 27.94
_diffrn_reflns_theta_min 1.97
_exptl_absorpt_coefficient_mu 0.095
_exptl_absorpt_correction_T_max 0.9739
_exptl_absorpt_correction_T_min 0.9557
_exptl_absorpt_correction_type integration
_exptl_absorpt_process_details '(X-RED32; Stoe & Cie, 2002)'
_exptl_crystal_colour 'light yellow'
_exptl_crystal_density_diffrn 1.339
_exptl_crystal_density_method 'Not Measured'
_exptl_crystal_description block
_exptl_crystal_F_000 928
_exptl_crystal_size_max 0.500
_exptl_crystal_size_mid 0.440
_exptl_crystal_size_min 0.400
_refine_diff_density_max 0.154
_refine_diff_density_min -0.112
_refine_ls_extinction_method none
_refine_ls_goodness_of_fit_ref 0.995
_refine_ls_hydrogen_treatment constr
_refine_ls_matrix_type full
_refine_ls_number_parameters 299
_refine_ls_number_reflns 5223
_refine_ls_number_restraints 0
_refine_ls_restrained_S_all 0.995
_refine_ls_R_factor_all 0.0799
_refine_ls_R_factor_gt 0.0446
_refine_ls_shift/su_max 0.000
_refine_ls_shift/su_mean 0.000
_refine_ls_structure_factor_coef Fsqd
_refine_ls_weighting_details 'w=1/[\s^2^(Fo^2^)+(0.0511P)^2^] where P=(Fo^2^+2Fc^2^)/3'
_refine_ls_weighting_scheme calc
_refine_ls_wR_factor_gt 0.0886
_refine_ls_wR_factor_ref 0.0975
_reflns_number_gt 3421
_reflns_number_total 5223
_reflns_threshold_expression I>2\s(I)
_cod_data_source_file sj5411sup1.cif
_cod_data_source_block I
_cod_original_sg_symbol_H-M 'P 21/c'
_cod_database_code 2239693
_cod_database_fobs_code 2239693

loop_
_symmetry_equiv_pos_site_id
_symmetry_equiv_pos_as_xyz
1 x,y,z
2 -x,1/2+y,1/2-z
3 -x,-y,-z
4 x,1/2-y,1/2+z

loop_
_atom_site_aniso_label
_atom_site_aniso_U_11
_atom_site_aniso_U_22
_atom_site_aniso_U_33
_atom_site_aniso_U_12
_atom_site_aniso_U_13
_atom_site_aniso_U_23
O1 0.0664(6) 0.0398(4) 0.0748(6) -0.0032(4) 0.0010(5) -0.0022(4)
O2 0.0706(7) 0.0878(7) 0.0609(6) 0.0346(6) 0.0163(5) 0.0220(5)
O3 0.0973(9) 0.0551(6) 0.0684(6) 0.0094(5) 0.0043(6) 0.0026(5)
O4 0.1586(16) 0.1034(10) 0.1227(11) 0.0737(10) -0.0035(10) -0.0381(8)
O5 0.0755(8) 0.0936(8) 0.0909(8) 0.0321(6) 0.0160(6) -0.0121(7)
N1 0.0447(6) 0.0409(5) 0.0574(6) 0.0033(4) 0.0068(4) -0.0024(4)
N2 0.0436(6) 0.0549(6) 0.0531(6) 0.0091(5) 0.0072(4) -0.0030(5)
N3 0.0818(9) 0.0435(6) 0.0781(9) 0.0063(6) 0.0150(7) -0.0064(6)
C1 0.0496(7) 0.0411(6) 0.0469(6) -0.0007(5) 0.0039(5) 0.0007(5)
C2 0.0447(7) 0.0385(6) 0.0487(6) -0.0007(5) 0.0057(5) 0.0010(5)
C3 0.0455(7) 0.0391(6) 0.0496(6) 0.0004(5) 0.0093(5) -0.0006(5)
C4 0.0441(7) 0.0401(6) 0.0512(7) -0.0027(5) 0.0061(5) 0.0021(5)
C5 0.0507(8) 0.0522(7) 0.0549(7) 0.0017(6) 0.0033(6) 0.0068(6)
C6 0.0670(10) 0.0655(8) 0.0514(7) -0.0037(7) 0.0104(7) 0.0098(6)
C7 0.0629(9) 0.0732(9) 0.0613(8) 0.0010(7) 0.0224(7) 0.0042(7)
C8 0.0559(9) 0.0780(9) 0.0680(9) 0.0149(7) 0.0182(7) 0.0120(7)
C9 0.0512(8) 0.0549(7) 0.0557(7) 0.0056(6) 0.0097(6) 0.0095(6)
C10 0.0553(8) 0.0580(7) 0.0533(7) 0.0044(6) 0.0079(6) 0.0104(6)
C11 0.0618(10) 0.0788(10) 0.0678(9) 0.0127(7) 0.0022(7) 0.0209(8)
C12 0.0745(11) 0.0693(9) 0.0543(8) -0.0103(8) -0.0062(7) 0.0119(7)
C13 0.0820(11) 0.0556(8) 0.0514(8) -0.0096(7) 0.0054(7) -0.0032(6)
C14 0.0644(9) 0.0490(7) 0.0530(7) -0.0001(6) 0.0047(6) -0.0043(6)
C15 0.0483(7) 0.0411(6) 0.0498(7) -0.0037(5) 0.0036(5) 0.0022(5)
C16 0.0472(7) 0.0465(6) 0.0511(7) -0.0076(5) 0.0138(5) -0.0034(5)
C17 0.0606(8) 0.0454(6) 0.0569(7) -0.0063(6) 0.0170(6) -0.0046(6)
C18 0.0864(12) 0.0576(8) 0.0669(9) -0.0111(8) 0.0263(8) -0.0158(7)
C19 0.0825(12) 0.0869(11) 0.0567(9) -0.0200(9) 0.0140(8) -0.0232(8)
C20 0.0652(10) 0.0960(12) 0.0588(9) -0.0075(8) 0.0017(7) -0.0118(8)
C21 0.0547(9) 0.0666(8) 0.0597(8) -0.0003(6) 0.0029(6) -0.0091(7)
C22 0.0656(9) 0.0724(9) 0.0555(8) 0.0085(7) 0.0137(7) 0.0006(7)
C23 0.0694(11) 0.1011(13) 0.0805(11) 0.0075(9) 0.0295(9) -0.0102(10)
C24 0.0804(13) 0.1075(14) 0.0826(11) 0.0427(10) 0.0030(9) 0.0028(10)
C25 0.0759(11) 0.0749(10) 0.0639(9) 0.0288(8) 0.0119(7) 0.0130(7)

loop_
_atom_site_type_symbol
_atom_site_label
_atom_site_fract_x
_atom_site_fract_y
_atom_site_fract_z
_atom_site_U_iso_or_equiv
_atom_site_thermal_displace_type
_atom_site_calc_flag
_atom_site_refinement_flags
_atom_site_occupancy
O O1 0.56523(11) 0.77674(4) 0.39775(8) 0.0607(3) Uani d . 1.000
O O2 0.88039(12) 0.56659(6) 0.40826(8) 0.0725(4) Uani d . 1.000
O O3 0.59829(13) 0.48451(5) 0.40169(9) 0.0738(4) Uani d . 1.000
O O4 0.6611(2) 0.42173(8) 0.27221(13) 0.1293(7) Uani d . 1.000
O O5 0.05898(13) 0.80037(7) 0.43054(10) 0.0862(5) Uani d . 1.000
N N1 0.40654(11) 0.68165(5) 0.36241(8) 0.0475(3) Uani d . 1.000
N N2 0.26494(11) 0.70325(5) 0.37024(8) 0.0504(3) Uani d . 1.000
N N3 0.58819(15) 0.46781(6) 0.30725(11) 0.0673(5) Uani d . 1.000
C C1 0.53326(14) 0.71537(6) 0.38183(9) 0.0459(4) Uani d . 1.000
C C2 0.61723(13) 0.64499(6) 0.38092(9) 0.0439(4) Uani d . 1.000
C C3 0.46359(13) 0.60880(6) 0.36101(9) 0.0444(4) Uani d . 1.000
C C4 0.71522(13) 0.63736(6) 0.29281(9) 0.0450(4) Uani d . 1.000
C C5 0.68634(14) 0.66829(7) 0.19146(10) 0.0527(4) Uani d . 1.000
C C6 0.77624(16) 0.65986(8) 0.11144(11) 0.0610(5) Uani d . 1.000
C C7 0.89724(16) 0.61957(8) 0.13129(12) 0.0648(5) Uani d . 1.000
C C8 0.92974(16) 0.58875(8) 0.23033(12) 0.0665(5) Uani d . 1.000
C C9 0.83854(14) 0.59821(7) 0.31040(10) 0.0536(4) Uani d . 1.000
C C10 0.81733(15) 0.58925(7) 0.49807(10) 0.0554(4) Uani d . 1.000
C C11 0.88545(17) 0.56948(9) 0.59700(12) 0.0697(6) Uani d . 1.000
C C12 0.83068(17) 0.59109(8) 0.68992(12) 0.0668(5) Uani d . 1.000
C C13 0.71169(18) 0.63341(7) 0.68493(11) 0.0631(5) Uani d . 1.000
C C14 0.64380(16) 0.65115(7) 0.58589(10) 0.0555(4) Uani d . 1.000
C C15 0.69405(14) 0.62872(6) 0.48998(10) 0.0465(4) Uani d . 1.000
C C16 0.42467(13) 0.56881(6) 0.25733(10) 0.0477(4) Uani d . 1.000
C C17 0.48294(15) 0.50353(6) 0.23145(10) 0.0536(4) Uani d . 1.000
C C18 0.44357(19) 0.46854(8) 0.13552(12) 0.0691(6) Uani d . 1.000
C C19 0.34418(19) 0.49821(9) 0.06166(12) 0.0749(6) Uani d . 1.000
C C20 0.28575(18) 0.56245(10) 0.08314(12) 0.0736(6) Uani d . 1.000
C C21 0.32615(15) 0.59701(8) 0.17932(11) 0.0605(5) Uani d . 1.000
C C22 0.23610(17) 0.71132(8) 0.48318(11) 0.0640(5) Uani d . 1.000
C C23 0.08391(19) 0.73546(10) 0.48559(15) 0.0822(7) Uani d . 1.000
C C24 0.0851(2) 0.79149(11) 0.32138(15) 0.0905(7) Uani d . 1.000
C C25 0.23701(19) 0.77036(8) 0.31261(12) 0.0712(6) Uani d . 1.000
H H3 0.44030 0.58160 0.42410 0.0530 Uiso c RU 1.000
H H5 0.60420 0.69530 0.17750 0.0630 Uiso c RU 1.000
H H6 0.75520 0.68130 0.04450 0.0730 Uiso c RU 1.000
H H7 0.95760 0.61320 0.07710 0.0780 Uiso c RU 1.000
H H8 1.01210 0.56180 0.24380 0.0800 Uiso c RU 1.000
H H11 0.96750 0.54180 0.60040 0.0840 Uiso c RU 1.000
H H12 0.87440 0.57700 0.75670 0.0800 Uiso c RU 1.000
H H13 0.67740 0.64990 0.74800 0.0760 Uiso c RU 1.000
H H14 0.56200 0.67890 0.58290 0.0670 Uiso c RU 1.000
H H18 0.48450 0.42510 0.12130 0.0830 Uiso c RU 1.000
H H19 0.31650 0.47480 -0.00280 0.0900 Uiso c RU 1.000
H H20 0.21860 0.58300 0.03290 0.0880 Uiso c RU 1.000
H H21 0.28560 0.64080 0.19200 0.0730 Uiso c RU 1.000
H H22A 0.30050 0.74600 0.51880 0.0770 Uiso c RU 1.000
H H22B 0.25040 0.66650 0.52080 0.0770 Uiso c RU 1.000
H H23A 0.02040 0.69950 0.45230 0.0990 Uiso c RU 1.000
H H23B 0.06300 0.74100 0.56000 0.0990 Uiso c RU 1.000
H H24A 0.06510 0.83550 0.28260 0.1090 Uiso c RU 1.000
H H24B 0.02210 0.75530 0.28850 0.1090 Uiso c RU 1.000
H H25A 0.25350 0.76480 0.23730 0.0850 Uiso c RU 1.000
H H25B 0.30070 0.80690 0.34390 0.0850 Uiso c RU 1.000

loop_
_atom_type_symbol
_atom_type_description
_atom_type_scat_dispersion_real
_atom_type_scat_dispersion_imag
_atom_type_scat_source
C C 0.0033 0.0016 ' International Tables Vol C Tables 4.2.6.8 and 6.1.1.4'
H H 0.0000 0.0000 ' International Tables Vol C Tables 4.2.6.8 and 6.1.1.4'
N N 0.0061 0.0033 ' International Tables Vol C Tables 4.2.6.8 and 6.1.1.4'
O O 0.0106 0.0060 ' International Tables Vol C Tables 4.2.6.8 and 6.1.1.4'

loop_
_exptl_crystal_face_index_h
_exptl_crystal_face_index_k
_exptl_crystal_face_index_l
_exptl_crystal_face_perp_dist
-6 -1 -3 0.2700
1 6 -2 0.1830
7 2 3 0.2490
-1 -6 2 0.2210
-1 4 4 0.1960
3 5 -1 0.2570
1 -6 -5 0.2170
5 1 -6 0.2730
-3 2 2 0.2580
-3 -3 1 0.2440
0 4 1 0.2490
1 -3 -1 0.1840
6 2 -3 0.2770
-1 -6 -1 0.1390
-5 1 0 0.2330
3 -10 1 0.2610
2 -5 3 0.3180
1 8 -3 0.1750
2 5 -3 0.2070
1 5 -5 0.2580
1 2 1 0.2920
2 -5 5 0.3380
5 -1 5 0.3090

loop_
_geom_angle_atom_site_label_1
_geom_angle_atom_site_label_2
_geom_angle_atom_site_label_3
_geom_angle
_geom_angle_publ_flag
C9 O2 C10 118.08(11) no
C23 O5 C24 109.10(14) no
N2 N1 C1 132.68(10) no
N2 N1 C3 128.25(9) no
C1 N1 C3 97.05(9) no
N1 N2 C22 111.11(10) no
N1 N2 C25 110.09(10) no
C22 N2 C25 109.78(10) no
O3 N3 O4 122.62(15) no
O3 N3 C17 119.36(12) no
O4 N3 C17 118.02(14) no
O1 C1 N1 132.94(12) no
O1 C1 C2 134.74(12) no
N1 C1 C2 92.26(9) no
C1 C2 C3 84.86(9) no
C1 C2 C4 115.94(9) no
C1 C2 C15 111.77(9) no
C3 C2 C4 117.12(9) no
C3 C2 C15 113.79(9) no
C4 C2 C15 111.09(10) no
N1 C3 C2 85.81(8) no
N1 C3 C16 114.57(9) no
C2 C3 C16 119.27(10) no
C2 C4 C5 122.55(11) no
C2 C4 C9 120.18(10) no
C5 C4 C9 117.26(11) no
C4 C5 C6 121.69(12) no
C5 C6 C7 119.47(13) no
C6 C7 C8 120.49(14) no
C7 C8 C9 119.32(14) no
O2 C9 C4 122.59(11) no
O2 C9 C8 115.65(12) no
C4 C9 C8 121.76(12) no
O2 C10 C11 115.87(13) no
O2 C10 C15 122.24(11) no
C11 C10 C15 121.89(13) no
C10 C11 C12 119.27(15) no
C11 C12 C13 120.38(14) no
C12 C13 C14 119.40(13) no
C13 C14 C15 121.81(13) no
C2 C15 C10 120.43(11) no
C2 C15 C14 122.43(12) no
C10 C15 C14 117.13(12) no
C3 C16 C17 124.60(11) no
C3 C16 C21 119.98(11) no
C17 C16 C21 115.42(12) no
N3 C17 C16 120.88(11) no
N3 C17 C18 116.45(12) no
C16 C17 C18 122.65(13) no
C17 C18 C19 119.66(14) no
C18 C19 C20 119.61(14) no
C19 C20 C21 120.21(15) no
C16 C21 C20 122.45(14) no
N2 C22 C23 108.31(12) no
O5 C23 C22 111.54(14) no
O5 C24 C25 110.85(14) no
N2 C25 C24 108.79(14) no
N1 C3 H3 112.00 no
C2 C3 H3 112.00 no
C16 C3 H3 112.00 no
C4 C5 H5 119.00 no
C6 C5 H5 119.00 no
C5 C6 H6 120.00 no
C7 C6 H6 120.00 no
C6 C7 H7 120.00 no
C8 C7 H7 120.00 no
C7 C8 H8 120.00 no
C9 C8 H8 120.00 no
C10 C11 H11 120.00 no
C12 C11 H11 120.00 no
C11 C12 H12 120.00 no
C13 C12 H12 120.00 no
C12 C13 H13 120.00 no
C14 C13 H13 120.00 no
C13 C14 H14 119.00 no
C15 C14 H14 119.00 no
C17 C18 H18 120.00 no
C19 C18 H18 120.00 no
C18 C19 H19 120.00 no
C20 C19 H19 120.00 no
C19 C20 H20 120.00 no
C21 C20 H20 120.00 no
C16 C21 H21 119.00 no
C20 C21 H21 119.00 no
N2 C22 H22A 110.00 no
N2 C22 H22B 110.00 no
C23 C22 H22A 110.00 no
C23 C22 H22B 110.00 no
H22A C22 H22B 108.00 no
O5 C23 H23A 109.00 no
O5 C23 H23B 109.00 no
C22 C23 H23A 109.00 no
C22 C23 H23B 109.00 no
H23A C23 H23B 108.00 no
O5 C24 H24A 109.00 no
O5 C24 H24B 109.00 no
C25 C24 H24A 109.00 no
C25 C24 H24B 109.00 no
H24A C24 H24B 108.00 no
N2 C25 H25A 110.00 no
N2 C25 H25B 110.00 no
C24 C25 H25A 110.00 no
C24 C25 H25B 110.00 no
H25A C25 H25B 108.00 no

loop_
_geom_bond_atom_site_label_1
_geom_bond_atom_site_label_2
_geom_bond_distance
_geom_bond_publ_flag
O1 C1 1.2072(14) no
O2 C9 1.3786(16) no
O2 C10 1.3817(17) no
O3 N3 1.2108(17) no
O4 N3 1.214(2) no
O5 C23 1.411(2) no
O5 C24 1.412(2) no
N1 N2 1.4078(15) no
N1 C1 1.3546(16) no
N1 C3 1.4757(15) no
N2 C22 1.4635(17) no
N2 C25 1.4655(18) no
N3 C17 1.4659(19) no
C1 C2 1.5456(17) no
C2 C3 1.5989(17) no
C2 C4 1.5055(17) no
C2 C15 1.5071(17) no
C3 C16 1.5084(17) no
C4 C5 1.3919(17) no
C4 C9 1.3769(18) no
C5 C6 1.3761(19) no
C6 C7 1.373(2) no
C7 C8 1.370(2) no
C8 C9 1.387(2) no
C10 C11 1.384(2) no
C10 C15 1.3756(19) no
C11 C12 1.371(2) no
C12 C13 1.373(2) no
C13 C14 1.3743(19) no
C14 C15 1.3902(18) no
C16 C17 1.3977(17) no
C16 C21 1.3839(19) no
C17 C18 1.3827(19) no
C18 C19 1.368(2) no
C19 C20 1.367(3) no
C20 C21 1.383(2) no
C22 C23 1.508(2) no
C24 C25 1.500(3) no
C3 H3 0.9800 no
C5 H5 0.9300 no
C6 H6 0.9300 no
C7 H7 0.9300 no
C8 H8 0.9300 no
C11 H11 0.9300 no
C12 H12 0.9300 no
C13 H13 0.9300 no
C14 H14 0.9300 no
C18 H18 0.9300 no
C19 H19 0.9300 no
C20 H20 0.9300 no
C21 H21 0.9300 no
C22 H22A 0.9700 no
C22 H22B 0.9700 no
C23 H23A 0.9700 no
C23 H23B 0.9700 no
C24 H24A 0.9700 no
C24 H24B 0.9700 no
C25 H25A 0.9700 no
C25 H25B 0.9700 no

loop_
_geom_hbond_atom_site_label_D
_geom_hbond_atom_site_label_H
_geom_hbond_atom_site_label_A
_geom_hbond_site_symmetry_A
_geom_hbond_distance_DH
_geom_hbond_distance_HA
_geom_hbond_distance_DA
_geom_hbond_angle_DHA
_geom_hbond_publ_flag
C3 H3 O3 3_666 0.98 2.55 3.5310(16) 174 yes
C6 H6 O1 4_564 0.93 2.56 3.3828(17) 148 yes
C11 H11 O2 3_766 0.93 2.50 3.389(2) 159 yes

loop_
_geom_torsion_atom_site_label_1
_geom_torsion_atom_site_label_2
_geom_torsion_atom_site_label_3
_geom_torsion_atom_site_label_4
_geom_torsion
_geom_torsion_publ_flag
C9 O2 C10 C11 -164.66(13) no
C9 O2 C10 C15 15.67(19) no
C10 O2 C9 C4 -16.61(19) no
C10 O2 C9 C8 162.73(13) no
C23 O5 C24 C25 -61.03(18) no
C24 O5 C23 C22 60.87(18) no
N2 N1 C1 O1 -11.8(2) no
C3 N1 N2 C25 -149.25(11) no
C1 N1 N2 C22 -71.02(15) no
C3 N1 N2 C22 88.92(13) no
N2 N1 C3 C2 -166.66(11) no
C1 N1 C3 C2 -1.38(9) no
N2 N1 C3 C16 72.97(14) no
C3 N1 C1 O1 -176.04(14) no
N2 N1 C1 C2 165.68(11) no
C1 N1 N2 C25 50.80(16) no
C3 N1 C1 C2 1.42(9) no
C1 N1 C3 C16 -121.74(11) no
C22 N2 C25 C24 -58.02(15) no
N1 N2 C22 C23 179.19(11) no
C25 N2 C22 C23 57.18(16) no
N1 N2 C25 C24 179.37(12) no
O3 N3 C17 C18 -159.81(14) no
O4 N3 C17 C16 -161.84(14) no
O3 N3 C17 C16 18.9(2) no
O4 N3 C17 C18 19.4(2) no
N1 C1 C2 C4 116.42(11) no
N1 C1 C2 C15 -114.90(10) no
O1 C1 C2 C3 176.08(14) no
N1 C1 C2 C3 -1.31(8) no
O1 C1 C2 C4 -66.19(18) no
O1 C1 C2 C15 62.49(18) no
C1 C2 C3 N1 1.20(8) no
C4 C2 C3 N1 -115.37(10) no
C1 C2 C3 C16 117.11(10) no
C4 C2 C3 C16 0.54(15) no
C1 C2 C4 C5 -31.73(16) no
C4 C2 C15 C10 -20.60(16) no
C4 C2 C15 C14 160.64(11) no
C3 C2 C4 C9 -113.39(13) no
C3 C2 C4 C5 66.16(15) no
C1 C2 C15 C10 -151.80(12) no
C1 C2 C15 C14 29.43(16) no
C3 C2 C15 C10 114.15(13) no
C3 C2 C15 C14 -64.62(15) no
C15 C2 C3 C16 -131.34(11) no
C15 C2 C4 C5 -160.75(11) no
C1 C2 C4 C9 148.72(11) no
C15 C2 C4 C9 19.71(15) no
C15 C2 C3 N1 112.75(10) no
C2 C3 C16 C17 70.79(16) no
C2 C3 C16 C21 -108.37(14) no
N1 C3 C16 C21 -8.93(17) no
N1 C3 C16 C17 170.23(11) no
C5 C4 C9 C8 -1.01(19) no
C2 C4 C5 C6 -179.05(12) no
C2 C4 C9 C8 178.56(12) no
C5 C4 C9 O2 178.30(12) no
C2 C4 C9 O2 -2.14(19) no
C9 C4 C5 C6 0.51(19) no
C4 C5 C6 C7 0.5(2) no
C5 C6 C7 C8 -0.9(2) no
C6 C7 C8 C9 0.5(2) no
C7 C8 C9 C4 0.6(2) no
C7 C8 C9 O2 -178.80(13) no
C11 C10 C15 C14 3.1(2) no
O2 C10 C11 C12 178.81(14) no
O2 C10 C15 C14 -177.26(12) no
C11 C10 C15 C2 -175.75(13) no
O2 C10 C15 C2 3.91(19) no
C15 C10 C11 C12 -1.5(2) no
C10 C11 C12 C13 -1.7(2) no
C11 C12 C13 C14 3.1(2) no
C12 C13 C14 C15 -1.5(2) no
C13 C14 C15 C2 177.22(12) no
C13 C14 C15 C10 -1.6(2) no
C3 C16 C17 C18 179.68(13) no
C17 C16 C21 C20 1.2(2) no
C21 C16 C17 N3 -179.79(12) no
C3 C16 C17 N3 1.0(2) no
C21 C16 C17 C18 -1.1(2) no
C3 C16 C21 C20 -179.54(13) no
N3 C17 C18 C19 178.99(14) no
C16 C17 C18 C19 0.3(2) no
C17 C18 C19 C20 0.6(3) no
C18 C19 C20 C21 -0.5(3) no
C19 C20 C21 C16 -0.5(2) no
N2 C22 C23 O5 -59.13(17) no
O5 C24 C25 N2 59.98(18) no
